data_2221799
loop_
_publ_author_name
'Yehye, Wagee A.'
'Ariffin, Azhar'
'Rahman, Noorsaadah Abdul'
'Ng, Seik Weng'

_publ_section_title
;
 Dipyridinium 2,2'-dithiodinicotinate
;
_journal_coeditor_code SI2170
_journal_issue 5
_journal_name_full 'Acta Crystallographica Section E'
_journal_page_first o1068
_journal_paper_doi 10.1107/S1600536809013543
_journal_volume 65
_journal_year 2009
_chemical_formula_iupac '2C5 H6 N +, C12 H6 N2 O4 S2 2-'
_chemical_formula_moiety '2(C5 H6 N +), C12 H6 N2 O4 S2 2-'
_chemical_formula_sum 'C22 H18 N4 O4 S2'
_chemical_formula_weight 466.52
_chemical_name_systematic
;
Dipyridinium 2,2'-dithiodinicotinate
;
_space_group_IT_number 15
_symmetry_cell_setting monoclinic
_symmetry_space_group_name_Hall '-C 2yc'
_symmetry_space_group_name_H-M 'C 1 2/c 1'
_atom_sites_solution_hydrogens geom
_atom_sites_solution_primary direct
_atom_sites_solution_secondary difmap
_audit_creation_method SHELXL-97
_cell_angle_alpha 90.00
_cell_angle_beta 95.917(2)
_cell_angle_gamma 90.00
_cell_formula_units_Z 4
_cell_length_a 7.9621(3)
_cell_length_b 12.3354(4)
_cell_length_c 21.5057(8)
_cell_measurement_reflns_used 1585
_cell_measurement_temperature 123(2)
_cell_measurement_theta_max 24.0
_cell_measurement_theta_min 3.1
_cell_volume 2100.94(13)
_computing_cell_refinement 'SAINT (Bruker, 2008)'
_computing_data_collection 'APEX2 (Bruker, 2008)'
_computing_data_reduction 'SAINT (Bruker, 2008)'
_computing_molecular_graphics 'X-SEED (Barbour, 2001)'
_computing_publication_material 'publCIF (Westrip, 2009)'
_computing_structure_refinement 'SHELXL97 (Sheldrick, 2008)'
_computing_structure_solution 'SHELXS97 (Sheldrick, 2008)'
_diffrn_ambient_temperature 123(2)
_diffrn_measured_fraction_theta_full 0.997
_diffrn_measured_fraction_theta_max 0.997
_diffrn_measurement_device_type 'Bruker SMART APEX'
_diffrn_measurement_method \w
_diffrn_radiation_monochromator graphite
_diffrn_radiation_source 'fine-focus sealed tube'
_diffrn_radiation_type MoK\a
_diffrn_radiation_wavelength 0.71073
_diffrn_reflns_av_R_equivalents 0.1011
_diffrn_reflns_av_sigmaI/netI 0.0752
_diffrn_reflns_limit_h_max 9
_diffrn_reflns_limit_h_min -9
_diffrn_reflns_limit_k_max 14
_diffrn_reflns_limit_k_min -14
_diffrn_reflns_limit_l_max 25
_diffrn_reflns_limit_l_min -25
_diffrn_reflns_number 6726
_diffrn_reflns_theta_full 25.00
_diffrn_reflns_theta_max 25.00
_diffrn_reflns_theta_min 1.90
_diffrn_standards_decay_% 0
_diffrn_standards_interval_count 0
_diffrn_standards_interval_time 0
_diffrn_standards_number 0
_exptl_absorpt_coefficient_mu 0.293
_exptl_absorpt_correction_T_max 0.9770
_exptl_absorpt_correction_T_min 0.9226
_exptl_absorpt_correction_type multi-scan
_exptl_absorpt_process_details '(SADABS; Sheldrick, 1996)'
_exptl_crystal_colour 'Light yellow'
_exptl_crystal_density_diffrn 1.475
_exptl_crystal_density_method 'not measured'
_exptl_crystal_description Chip
_exptl_crystal_F_000 968
_exptl_crystal_size_max 0.28
_exptl_crystal_size_mid 0.16
_exptl_crystal_size_min 0.08
_refine_diff_density_max 0.469
_refine_diff_density_min -0.572
_refine_ls_extinction_method none
_refine_ls_goodness_of_fit_ref 1.586
_refine_ls_hydrogen_treatment constr
_refine_ls_matrix_type full
_refine_ls_number_parameters 146
_refine_ls_number_reflns 1855
_refine_ls_number_restraints 0
_refine_ls_restrained_S_all 1.586
_refine_ls_R_factor_all 0.1114
_refine_ls_R_factor_gt 0.0923
_refine_ls_shift/su_max 0.001
_refine_ls_shift/su_mean 0.001
_refine_ls_structure_factor_coef Fsqd
_refine_ls_weighting_details 'calc w=1/[\s^2^(Fo^2^)+(0.1P)^2^+5P] where P=(Fo^2^+2Fc^2^)/3'
_refine_ls_weighting_scheme calc
_refine_ls_wR_factor_gt 0.2591
_refine_ls_wR_factor_ref 0.2685
_reflns_number_gt 1496
_reflns_number_total 1855
_reflns_threshold_expression I>2\s(I)
_cod_data_source_file si2170.cif
_cod_data_source_block I
_cod_depositor_comments
;
The following automatic conversions were performed:
'_symmetry_cell_setting' value 'Monoclinic' changed to 'monoclinic'
according to '/home/saulius/struct/CIF-dictionaries/cif_core.dic'
dictionary named 'cif_core.dic' version 2.4.1 from
2010-06-29.

'_exptl_absorpt_correction_type' value 'Multi-scan' changed
to 'multi-scan' according to
'/home/saulius/struct/CIF-dictionaries/cif_core.dic' dictionary named
'cif_core.dic' version 2.4.1 from 2010-06-29.

Automatic conversion script
Id: cif_fix_enum 1527 2010-12-29 10:47:43Z saulius 

The following automatic conversions were performed:

'_symmetry_cell_setting' value 'Monoclinic' changed to 'monoclinic'
according to /home/saulius/struct/CIF-dictionaries/cif_core.dic
dictionary named 'cif_core.dic' version 2.4.1 from
2010-06-29.

'_exptl_absorpt_correction_type' value 'Multi-scan'
changed to 'multi-scan' according to
/home/saulius/struct/CIF-dictionaries/cif_core.dic dictionary named
'cif_core.dic' version 2.4.1 from 2010-06-29.

Automatic conversion script
Id: cif_fix_values 1715 2011-07-08 13:25:40Z adriana 
;
_cod_original_cell_volume 2100.90(10)
_cod_original_sg_symbol_H-M 'C 2/c'
_cod_database_code 2221799
_cod_database_fobs_code 2221799

loop_
_symmetry_equiv_pos_as_xyz
'x, y, z'
'-x, y, -z+1/2'
'x+1/2, y+1/2, z'
'-x+1/2, y+1/2, -z+1/2'
'-x, -y, -z'
'x, -y, z-1/2'
'-x+1/2, -y+1/2, -z'
'x+1/2, -y+1/2, z-1/2'

loop_
_atom_site_type_symbol
_atom_site_label
_atom_site_fract_x
_atom_site_fract_y
_atom_site_fract_z
_atom_site_U_iso_or_equiv
_atom_site_adp_type
_atom_site_calc_flag
_atom_site_refinement_flags
_atom_site_occupancy
_atom_site_disorder_assembly
_atom_site_disorder_group
S S1 0.5434(2) 0.61088(12) 0.29627(7) 0.0213(5) Uani d . 1 . .
O O1 0.6450(6) 0.6042(4) 0.4204(2) 0.0317(12) Uani d . 1 . .
O O2 0.5265(6) 0.6888(4) 0.4968(2) 0.0336(12) Uani d . 1 . .
N N1 0.3073(7) 0.7643(4) 0.2874(2) 0.0249(12) Uani d . 1 . .
N N2 0.7396(7) 0.5816(4) 0.5721(3) 0.0278(13) Uani d D 1 . .
H H2 0.6690 0.6218 0.5478 0.033 Uiso calc RD 1 . .
C C1 0.2040(9) 0.8378(5) 0.3103(3) 0.0299(16) Uani d . 1 . .
H H1 0.1300 0.8778 0.2814 0.036 Uiso calc R 1 . .
C C2 0.1994(8) 0.8583(5) 0.3731(3) 0.0271(15) Uani d . 1 . .
H H2A 0.1240 0.9102 0.3873 0.033 Uiso calc R 1 . .
C C3 0.3092(8) 0.8001(5) 0.4142(3) 0.0249(14) Uani d . 1 . .
H H3 0.3091 0.8116 0.4579 0.030 Uiso calc R 1 . .
C C4 0.4190(8) 0.7255(5) 0.3929(3) 0.0204(13) Uani d . 1 . .
C C5 0.4125(8) 0.7097(5) 0.3280(3) 0.0191(13) Uani d . 1 . .
C C6 0.5418(8) 0.6678(5) 0.4383(3) 0.0227(14) Uani d . 1 . .
C C7 0.7634(9) 0.5987(6) 0.6336(3) 0.0311(16) Uani d . 1 . .
H H7 0.7030 0.6557 0.6510 0.037 Uiso calc R 1 . .
C C8 0.8721(9) 0.5368(6) 0.6728(3) 0.0342(17) Uani d . 1 . .
H H8 0.8862 0.5512 0.7164 0.041 Uiso calc R 1 . .
C C9 0.9605(9) 0.4535(6) 0.6481(3) 0.0325(16) Uani d . 1 . .
H H9 1.0335 0.4081 0.6744 0.039 Uiso calc R 1 . .
C C10 0.9398(10) 0.4379(6) 0.5841(3) 0.0329(16) Uani d . 1 . .
H H10 1.0030 0.3842 0.5651 0.039 Uiso calc R 1 . .
C C11 0.8259(9) 0.5018(5) 0.5485(3) 0.0280(15) Uani d . 1 . .
H H11 0.8078 0.4883 0.5049 0.034 Uiso calc R 1 . .

loop_
_atom_site_aniso_label
_atom_site_aniso_U_11
_atom_site_aniso_U_22
_atom_site_aniso_U_33
_atom_site_aniso_U_12
_atom_site_aniso_U_13
_atom_site_aniso_U_23
S1 0.0232(9) 0.0189(8) 0.0212(8) 0.0044(6) -0.0002(6) 0.0000(6)
O1 0.035(3) 0.036(3) 0.023(2) 0.016(2) -0.003(2) -0.0003(19)
O2 0.038(3) 0.040(3) 0.022(2) 0.017(2) -0.002(2) 0.000(2)
N1 0.023(3) 0.021(3) 0.029(3) 0.010(2) -0.003(2) 0.000(2)
N2 0.025(3) 0.029(3) 0.029(3) 0.001(2) -0.003(2) 0.000(2)
C1 0.029(4) 0.020(3) 0.039(4) 0.004(3) -0.003(3) 0.001(3)
C2 0.023(3) 0.018(3) 0.040(4) 0.000(3) 0.004(3) -0.003(3)
C3 0.027(3) 0.023(3) 0.027(3) 0.004(3) 0.009(3) -0.001(3)
C4 0.019(3) 0.016(3) 0.025(3) -0.003(2) -0.003(3) 0.002(2)
C5 0.020(3) 0.018(3) 0.019(3) 0.000(2) 0.003(2) 0.003(2)
C6 0.024(3) 0.017(3) 0.026(3) -0.001(3) -0.001(3) -0.001(2)
C7 0.027(4) 0.037(4) 0.028(4) -0.002(3) -0.003(3) -0.006(3)
C8 0.024(4) 0.053(5) 0.024(3) 0.001(3) -0.005(3) -0.001(3)
C9 0.021(3) 0.037(4) 0.038(4) -0.003(3) -0.005(3) 0.004(3)
C10 0.034(4) 0.025(3) 0.039(4) 0.002(3) -0.002(3) -0.001(3)
C11 0.028(4) 0.029(3) 0.027(3) 0.002(3) 0.002(3) -0.002(3)

loop_
_atom_type_symbol
_atom_type_description
_atom_type_scat_dispersion_real
_atom_type_scat_dispersion_imag
_atom_type_scat_source
C C 0.0033 0.0016 'International Tables Vol C Tables 4.2.6.8 and 6.1.1.4'
H H 0.0000 0.0000 'International Tables Vol C Tables 4.2.6.8 and 6.1.1.4'
N N 0.0061 0.0033 'International Tables Vol C Tables 4.2.6.8 and 6.1.1.4'
O O 0.0106 0.0060 'International Tables Vol C Tables 4.2.6.8 and 6.1.1.4'
S S 0.1246 0.1234 'International Tables Vol C Tables 4.2.6.8 and 6.1.1.4'

loop_
_geom_angle_atom_site_label_1
_geom_angle_atom_site_label_2
_geom_angle_atom_site_label_3
_geom_angle_site_symmetry_1
_geom_angle_site_symmetry_3
_geom_angle
_geom_angle_publ_flag
C5 S1 S1 . 2_655 102.7(2) ?
C5 N1 C1 . . 117.8(6) ?
C11 N2 C7 . . 117.9(6) ?
C11 N2 H2 . . 121.0 ?
C7 N2 H2 . . 121.0 ?
N1 C1 C2 . . 124.0(6) ?
N1 C1 H1 . . 118.0 ?
C2 C1 H1 . . 118.0 ?
C1 C2 C3 . . 117.0(6) ?
C1 C2 H2A . . 121.5 ?
C3 C2 H2A . . 121.5 ?
C4 C3 C2 . . 121.0(6) ?
C4 C3 H3 . . 119.5 ?
C2 C3 H3 . . 119.5 ?
C3 C4 C5 . . 117.6(6) ?
C3 C4 C6 . . 119.8(6) ?
C5 C4 C6 . . 122.6(6) ?
N1 C5 C4 . . 122.5(6) ?
N1 C5 S1 . . 116.7(5) ?
C4 C5 S1 . . 120.8(5) ?
O1 C6 O2 . . 124.2(6) ?
O1 C6 C4 . . 121.1(6) ?
O2 C6 C4 . . 114.7(5) ?
N2 C7 C8 . . 122.4(7) ?
N2 C7 H7 . . 118.8 ?
C8 C7 H7 . . 118.8 ?
C7 C8 C9 . . 119.4(7) ?
C7 C8 H8 . . 120.3 ?
C9 C8 H8 . . 120.3 ?
C8 C9 C10 . . 118.2(6) ?
C8 C9 H9 . . 120.9 ?
C10 C9 H9 . . 120.9 ?
C11 C10 C9 . . 118.6(7) ?
C11 C10 H10 . . 120.7 ?
C9 C10 H10 . . 120.7 ?
N2 C11 C10 . . 123.4(6) ?
N2 C11 H11 . . 118.3 ?
C10 C11 H11 . . 118.3 ?

loop_
_geom_bond_atom_site_label_1
_geom_bond_atom_site_label_2
_geom_bond_site_symmetry_2
_geom_bond_distance
_geom_bond_publ_flag
S1 C5 . 1.785(6) ?
S1 S1 2_655 2.038(3) ?
O1 C6 . 1.226(8) ?
O2 C6 . 1.302(8) ?
N1 C5 . 1.329(8) ?
N1 C1 . 1.350(8) ?
N2 C11 . 1.330(9) ?
N2 C7 . 1.333(8) ?
N2 H2 . 0.8800 ?
C1 C2 . 1.376(9) ?
C1 H1 . 0.9500 ?
C2 C3 . 1.380(9) ?
C2 H2A . 0.9500 ?
C3 C4 . 1.380(9) ?
C3 H3 . 0.9500 ?
C4 C5 . 1.405(9) ?
C4 C6 . 1.490(8) ?
C7 C8 . 1.375(10) ?
C7 H7 . 0.9500 ?
C8 C9 . 1.383(10) ?
C8 H8 . 0.9500 ?
C9 C10 . 1.384(10) ?
C9 H9 . 0.9500 ?
C10 C11 . 1.372(10) ?
C10 H10 . 0.9500 ?
C11 H11 . 0.9500 ?

loop_
_geom_hbond_atom_site_label_D
_geom_hbond_atom_site_label_H
_geom_hbond_atom_site_label_A
_geom_hbond_site_symmetry_A
_geom_hbond_distance_DH
_geom_hbond_distance_HA
_geom_hbond_distance_DA
_geom_hbond_angle_DHA
_geom_hbond_publ_flag
N2 H2 O2 . 0.88 1.71 2.586(7) 174 yes

loop_
_geom_torsion_atom_site_label_1
_geom_torsion_atom_site_label_2
_geom_torsion_atom_site_label_3
_geom_torsion_atom_site_label_4
_geom_torsion_site_symmetry_1
_geom_torsion_site_symmetry_2
_geom_torsion_site_symmetry_3
_geom_torsion_site_symmetry_4
_geom_torsion
_geom_torsion_publ_flag
C5 N1 C1 C2 . . . . -1.0(10) ?
N1 C1 C2 C3 . . . . 0.6(10) ?
C1 C2 C3 C4 . . . . 0.5(9) ?
C2 C3 C4 C5 . . . . -1.2(9) ?
C2 C3 C4 C6 . . . . 177.1(6) ?
C1 N1 C5 C4 . . . . 0.2(9) ?
C1 N1 C5 S1 . . . . 178.5(5) ?
C3 C4 C5 N1 . . . . 0.9(9) ?
C6 C4 C5 N1 . . . . -177.3(5) ?
C3 C4 C5 S1 . . . . -177.4(5) ?
C6 C4 C5 S1 . . . . 4.4(8) ?
S1 S1 C5 N1 2_655 . . . -5.7(5) ?
S1 S1 C5 C4 2_655 . . . 172.6(5) ?
C3 C4 C6 O1 . . . . -177.2(6) ?
C5 C4 C6 O1 . . . . 0.9(9) ?
C3 C4 C6 O2 . . . . 4.3(8) ?
C5 C4 C6 O2 . . . . -177.5(6) ?
C11 N2 C7 C8 . . . . -0.4(10) ?
N2 C7 C8 C9 . . . . -0.1(11) ?
C7 C8 C9 C10 . . . . 2.1(11) ?
C8 C9 C10 C11 . . . . -3.5(10) ?
C7 N2 C11 C10 . . . . -1.2(10) ?
C9 C10 C11 N2 . . . . 3.2(11) ?
